data_2221042
loop_
_publ_author_name
'Filatov, Alexander S.'
'Gifford, Sarah N.'
'Kumar, D. Krishna'
'Petrukhina, Marina A.'

_publ_section_title
;Hexa-\m-chlorido-hexachlorido(\h^6^-hexamethylbenzene)trialuminium(III)lanthanum(III)
 benzene solvate
;
_journal_coeditor_code CV2516
_journal_issue 3
_journal_name_full 'Acta Crystallographica Section E'
_journal_page_first m286
_journal_page_last m287
_journal_paper_doi 10.1107/S1600536809004899
_journal_volume 65
_journal_year 2009
_chemical_formula_iupac '[Al3 La Cl12 (C12 H18)], C6 H6'
_chemical_formula_moiety 'C12 H18 Al3 Cl12 La, C6 H6'
_chemical_formula_sum 'C18 H24 Al3 Cl12 La'
_chemical_formula_weight 885.62
_chemical_name_systematic
;
Hexa-\m-chlorido-hexachlorido(\h^6^-
hexamethylbenzene)trialuminium(III)lanthanum(III) benzene solvate
;
_space_group_IT_number 62
_symmetry_cell_setting orthorhombic
_symmetry_space_group_name_Hall '-P 2ac 2n'
_symmetry_space_group_name_H-M 'P n m a'
_atom_sites_solution_hydrogens geom
_atom_sites_solution_primary direct
_atom_sites_solution_secondary difmap
_audit_creation_method SHELXL-97
_cell_angle_alpha 90.00
_cell_angle_beta 90.00
_cell_angle_gamma 90.00
_cell_formula_units_Z 4
_cell_length_a 12.2127(6)
_cell_length_b 16.4205(8)
_cell_length_c 16.9790(8)
_cell_measurement_reflns_used 7019
_cell_measurement_temperature 173(2)
_cell_measurement_theta_max 28.16
_cell_measurement_theta_min 2.48
_cell_volume 3404.9(3)
_computing_cell_refinement 'SAINT (Bruker, 2003)'
_computing_data_collection 'SMART (Bruker, 2003)'
_computing_data_reduction 'SAINT (Bruker, 2003)'
_computing_molecular_graphics
;
SHELXTL (Sheldrick, 2008) and ORTEP-3 for Windows (Farrugia,
1997)
;
_computing_publication_material
;
SHELXTL (Sheldrick, 2008) and publCIF (Westrip, 2009)
;
_computing_structure_refinement 'SHELXL97 (Sheldrick, 2008)'
_computing_structure_solution 'SHELXS97 (Sheldrick, 2008)'
_diffrn_ambient_temperature 173(2)
_diffrn_measured_fraction_theta_full 1.000
_diffrn_measured_fraction_theta_max 0.970
_diffrn_measurement_device_type 'Bruker SMART APEX CCD area-detector'
_diffrn_measurement_method '0.30\% \w'
_diffrn_radiation_monochromator graphite
_diffrn_radiation_source 'fine-focus sealed tube'
_diffrn_radiation_type Mo-K\a
_diffrn_radiation_wavelength 0.71073
_diffrn_reflns_av_R_equivalents 0.0182
_diffrn_reflns_av_sigmaI/netI 0.0115
_diffrn_reflns_limit_h_max 16
_diffrn_reflns_limit_h_min -15
_diffrn_reflns_limit_k_max 21
_diffrn_reflns_limit_k_min -21
_diffrn_reflns_limit_l_max 22
_diffrn_reflns_limit_l_min -22
_diffrn_reflns_number 28535
_diffrn_reflns_theta_full 25.00
_diffrn_reflns_theta_max 28.30
_diffrn_reflns_theta_min 2.05
_diffrn_standards_number 0
_exptl_absorpt_coefficient_mu 2.284
_exptl_absorpt_correction_T_max 0.697
_exptl_absorpt_correction_T_min 0.613
_exptl_absorpt_correction_type multi-scan
_exptl_absorpt_process_details '(SADABS; Bruker, 2003)'
_exptl_crystal_colour yellow
_exptl_crystal_density_diffrn 1.728
_exptl_crystal_density_method 'not measured'
_exptl_crystal_description block
_exptl_crystal_F_000 1728
_exptl_crystal_size_max 0.22
_exptl_crystal_size_mid 0.20
_exptl_crystal_size_min 0.16
_refine_diff_density_max 0.889
_refine_diff_density_min -0.985
_refine_ls_extinction_method none
_refine_ls_goodness_of_fit_ref 1.050
_refine_ls_hydrogen_treatment noref
_refine_ls_matrix_type full
_refine_ls_number_parameters 189
_refine_ls_number_reflns 4250
_refine_ls_number_restraints 0
_refine_ls_restrained_S_all 1.050
_refine_ls_R_factor_all 0.0272
_refine_ls_R_factor_gt 0.0246
_refine_ls_shift/su_max 0.000
_refine_ls_shift/su_mean 0.000
_refine_ls_structure_factor_coef Fsqd
_refine_ls_weighting_details 'calc w=1/[\s^2^(Fo^2^)+(0.0304P)^2^+3.1621P] where P=(Fo^2^+2Fc^2^)/3'
_refine_ls_weighting_scheme calc
_refine_ls_wR_factor_gt 0.0615
_refine_ls_wR_factor_ref 0.0632
_reflns_number_gt 3911
_reflns_number_total 4250
_reflns_threshold_expression I>2\s(I)
_cod_data_source_file cv2516.cif
_cod_data_source_block I
_cod_depositor_comments
;
The following automatic conversions were performed:
'_symmetry_cell_setting' value 'Orthorhombic' changed to 'orthorhombic'
according to '/home/saulius/struct/CIF-dictionaries/cif_core.dic'
dictionary named 'cif_core.dic' version 2.4.1 from 2010-06-29.

Automatic conversion script
Id: cif_fix_enum 1527 2010-12-29 10:47:43Z saulius 

The following automatic conversions were performed:

'_symmetry_cell_setting' value 'Orthorhombic' changed to
'orthorhombic' according to
/home/saulius/struct/CIF-dictionaries/cif_core.dic dictionary named
'cif_core.dic' version 2.4.1 from 2010-06-29.

Automatic conversion script
Id: cif_fix_values 1715 2011-07-08 13:25:40Z adriana 
;
_cod_database_code 2221042
_cod_database_fobs_code 2221042

loop_
_symmetry_equiv_pos_as_xyz
'x, y, z'
'-x+1/2, -y, z+1/2'
'-x, y+1/2, -z'
'x+1/2, -y+1/2, -z+1/2'
'-x, -y, -z'
'x-1/2, y, -z-1/2'
'x, -y-1/2, z'
'-x-1/2, y-1/2, z-1/2'

loop_
_atom_site_type_symbol
_atom_site_label
_atom_site_fract_x
_atom_site_fract_y
_atom_site_fract_z
_atom_site_U_iso_or_equiv
_atom_site_adp_type
_atom_site_calc_flag
_atom_site_refinement_flags
_atom_site_occupancy
_atom_site_disorder_assembly
_atom_site_disorder_group
La La1 0.106393(12) 0.2500 0.425620(9) 0.02758(6) Uani d S 1 . .
Al Al1 0.09537(6) 0.04272(4) 0.32343(5) 0.04146(16) Uani d . 1 . .
Al Al2 -0.20200(8) 0.2500 0.41914(6) 0.0403(2) Uani d S 1 . .
Cl Cl1 -0.02765(6) 0.03298(4) 0.23836(5) 0.06224(19) Uani d . 1 . .
Cl Cl2 0.18966(7) -0.06204(4) 0.34109(6) 0.0684(2) Uani d . 1 . .
Cl Cl3 0.19872(5) 0.14875(3) 0.30139(3) 0.04206(13) Uani d . 1 . .
Cl Cl4 0.02586(5) 0.08226(4) 0.43571(3) 0.04489(14) Uani d . 1 . .
Cl Cl5 -0.09121(6) 0.2500 0.52121(4) 0.04250(18) Uani d S 1 . .
Cl Cl6 -0.08346(6) 0.2500 0.32208(4) 0.03682(16) Uani d S 1 . .
Cl Cl7 -0.29273(6) 0.14181(5) 0.41927(4) 0.05841(18) Uani d . 1 . .
C C1 0.3384(3) 0.2500 0.4729(2) 0.0515(10) Uani d S 1 . .
C C2 0.3003(3) 0.17691(17) 0.50333(19) 0.0609(8) Uani d . 1 . .
C C3 0.2212(3) 0.1777(3) 0.5621(2) 0.0823(13) Uani d . 1 . .
C C4 0.1820(3) 0.2500 0.5901(2) 0.096(3) Uani d S 1 . .
C C5 0.4271(4) 0.2500 0.4107(3) 0.194(5) Uani d S 1 . .
H H5A 0.4789 0.2943 0.4214 0.291 Uiso calc PR 0.50 A .
H H5B 0.3940 0.2580 0.3587 0.291 Uiso calc PR 0.50 . .
H H5C 0.4659 0.1978 0.4118 0.291 Uiso calc PR 0.50 . .
C C6 0.3258(8) 0.0879(6) 0.4928(7) 0.087(3) Uani d P 0.50 A 1
H H6A 0.3781 0.0706 0.5332 0.130 Uiso calc PR 0.50 A 1
H H6B 0.3577 0.0791 0.4405 0.130 Uiso calc PR 0.50 A 1
H H6C 0.2583 0.0561 0.4977 0.130 Uiso calc PR 0.50 A 1
C C7 0.1582(8) 0.1206(6) 0.6166(5) 0.093(3) Uani d P 0.50 . 1
H H7A 0.1812 0.1299 0.6711 0.139 Uiso calc PR 0.50 . 1
H H7B 0.1735 0.0640 0.6019 0.139 Uiso calc PR 0.50 . 1
H H7C 0.0796 0.1312 0.6117 0.139 Uiso calc PR 0.50 . 1
C C6X 0.3773(8) 0.1077(7) 0.4617(6) 0.084(4) Uani d P 0.50 A 2
H H6X1 0.4398 0.0956 0.4959 0.126 Uiso calc PR 0.50 A 2
H H6X2 0.4039 0.1281 0.4109 0.126 Uiso calc PR 0.50 A 2
H H6X3 0.3344 0.0581 0.4533 0.126 Uiso calc PR 0.50 A 2
C C7X 0.2146(9) 0.0787(5) 0.5824(6) 0.092(3) Uani d P 0.50 . 2
H H7X1 0.1425 0.0659 0.6045 0.137 Uiso calc PR 0.50 . 2
H H7X2 0.2716 0.0646 0.6206 0.137 Uiso calc PR 0.50 . 2
H H7X3 0.2257 0.0473 0.5339 0.137 Uiso calc PR 0.50 . 2
C C8 0.1026(4) 0.2500 0.6586(3) 0.194(5) Uani d S 1 A .
H H8A 0.0691 0.1960 0.6636 0.291 Uiso calc PR 0.50 . .
H H8B 0.0454 0.2907 0.6494 0.291 Uiso calc PR 0.50 . .
H H8C 0.1420 0.2633 0.7072 0.291 Uiso calc PR 0.50 . .
C C9 0.5948(4) 0.2500 0.6119(3) 0.088(2) Uani d S 1 . .
H H9 0.6600 0.2500 0.5814 0.106 Uiso calc SR 1 . .
C C10 0.5464(3) 0.1771(2) 0.6345(2) 0.0750(10) Uani d . 1 . .
H H10 0.5779 0.1265 0.6193 0.090 Uiso calc R 1 . .
C C11 0.4547(3) 0.1790(2) 0.6780(2) 0.0679(9) Uani d . 1 . .
H H11 0.4212 0.1293 0.6936 0.082 Uiso calc R 1 . .
C C12 0.4094(3) 0.2500 0.7000(3) 0.0646(12) Uani d S 1 . .
H H12 0.3449 0.2500 0.7312 0.077 Uiso calc SR 1 . .

loop_
_atom_site_aniso_label
_atom_site_aniso_U_11
_atom_site_aniso_U_22
_atom_site_aniso_U_33
_atom_site_aniso_U_12
_atom_site_aniso_U_13
_atom_site_aniso_U_23
La1 0.02175(8) 0.03570(10) 0.02528(9) 0.000 0.00028(5) 0.000
Al1 0.0428(4) 0.0342(3) 0.0475(4) -0.0003(3) -0.0093(3) -0.0026(3)
Al2 0.0247(4) 0.0577(6) 0.0384(5) 0.000 0.0008(4) 0.000
Cl1 0.0664(4) 0.0525(4) 0.0678(4) 0.0015(3) -0.0311(3) -0.0082(3)
Cl2 0.0666(4) 0.0438(3) 0.0947(6) 0.0136(3) -0.0232(4) -0.0036(4)
Cl3 0.0434(3) 0.0424(3) 0.0404(3) -0.0030(2) 0.0099(2) -0.0068(2)
Cl4 0.0460(3) 0.0431(3) 0.0456(3) -0.0101(2) 0.0013(2) 0.0080(2)
Cl5 0.0288(3) 0.0687(5) 0.0300(3) 0.000 0.0031(3) 0.000
Cl6 0.0277(3) 0.0530(4) 0.0298(3) 0.000 -0.0025(3) 0.000
Cl7 0.0418(3) 0.0720(5) 0.0615(4) -0.0171(3) 0.0028(3) -0.0021(3)
C1 0.0227(14) 0.099(3) 0.0325(16) 0.000 -0.0035(12) 0.000
C2 0.0654(17) 0.0486(14) 0.0688(18) 0.0173(13) -0.0438(16) -0.0151(13)
C3 0.071(2) 0.114(3) 0.0617(19) -0.055(2) -0.0416(18) 0.055(2)
C4 0.0269(19) 0.237(9) 0.0259(18) 0.000 -0.0009(14) 0.000
C5 0.0328(17) 0.507(15) 0.0414(19) 0.000 0.0080(14) 0.000
C6 0.082(7) 0.060(5) 0.118(9) 0.034(5) -0.054(6) -0.025(5)
C7 0.099(7) 0.110(7) 0.070(5) -0.061(6) -0.042(5) 0.058(5)
C6X 0.075(6) 0.089(8) 0.087(7) 0.044(6) -0.037(5) -0.040(6)
C7X 0.111(8) 0.067(5) 0.097(7) -0.032(5) -0.053(6) 0.048(5)
C8 0.0328(17) 0.507(15) 0.0414(19) 0.000 0.0080(14) 0.000
C9 0.052(3) 0.172(7) 0.041(2) 0.000 0.0042(19) 0.000
C10 0.081(2) 0.080(2) 0.0634(19) 0.029(2) -0.0217(18) -0.0169(17)
C11 0.070(2) 0.069(2) 0.0653(19) -0.0142(17) -0.0277(16) 0.0189(16)
C12 0.039(2) 0.105(4) 0.049(2) 0.000 -0.0136(17) 0.000

loop_
_atom_type_symbol
_atom_type_description
_atom_type_scat_dispersion_real
_atom_type_scat_dispersion_imag
_atom_type_scat_source
C C 0.0033 0.0016 'International Tables Vol C Tables 4.2.6.8 and 6.1.1.4'
H H 0.0000 0.0000 'International Tables Vol C Tables 4.2.6.8 and 6.1.1.4'
Al Al 0.0645 0.0514 'International Tables Vol C Tables 4.2.6.8 and 6.1.1.4'
Cl Cl 0.1484 0.1585 'International Tables Vol C Tables 4.2.6.8 and 6.1.1.4'
La La -0.2871 2.4523 'International Tables Vol C Tables 4.2.6.8 and 6.1.1.4'

loop_
_geom_angle_atom_site_label_1
_geom_angle_atom_site_label_2
_geom_angle_atom_site_label_3
_geom_angle_site_symmetry_1
_geom_angle_site_symmetry_3
_geom_angle
_geom_angle_publ_flag
Cl5 La1 Cl6 . . 71.09(2) ?
Cl5 La1 Cl3 . . 136.497(15) ?
Cl6 La1 Cl3 . . 82.586(17) ?
Cl5 La1 Cl3 . 7_565 136.497(14) ?
Cl6 La1 Cl3 . 7_565 82.586(17) ?
Cl3 La1 Cl3 . 7_565 69.61(2) ?
Cl5 La1 Cl4 . . 71.868(13) ?
Cl6 La1 Cl4 . . 76.576(13) ?
Cl3 La1 Cl4 . . 68.636(17) ?
Cl3 La1 Cl4 7_565 . 135.147(17) ?
Cl5 La1 Cl4 . 7_565 71.868(13) ?
Cl6 La1 Cl4 . 7_565 76.576(13) ?
Cl3 La1 Cl4 . 7_565 135.147(17) ?
Cl3 La1 Cl4 7_565 7_565 68.636(17) ?
Cl4 La1 Cl4 . 7_565 140.15(3) ?
Cl5 La1 C4 . . 74.37(8) ?
Cl6 La1 C4 . . 145.46(8) ?
Cl3 La1 C4 . . 124.47(6) ?
Cl3 La1 C4 7_565 . 124.47(6) ?
Cl4 La1 C4 . . 92.86(3) ?
Cl4 La1 C4 7_565 . 92.86(3) ?
Cl5 La1 C1 . . 130.25(7) ?
Cl6 La1 C1 . . 158.66(7) ?
Cl3 La1 C1 . . 79.93(6) ?
Cl3 La1 C1 7_565 . 79.93(6) ?
Cl4 La1 C1 . . 107.879(16) ?
Cl4 La1 C1 7_565 . 107.879(17) ?
C4 La1 C1 . . 55.88(10) ?
Cl5 La1 C3 . 7_565 87.49(8) ?
Cl6 La1 C3 . 7_565 148.34(6) ?
Cl3 La1 C3 . 7_565 127.81(6) ?
Cl3 La1 C3 7_565 7_565 98.90(10) ?
Cl4 La1 C3 . 7_565 119.39(10) ?
Cl4 La1 C3 7_565 7_565 74.68(7) ?
C4 La1 C3 . 7_565 26.77(10) ?
C1 La1 C3 . 7_565 47.94(8) ?
Cl5 La1 C3 . . 87.49(8) ?
Cl6 La1 C3 . . 148.34(6) ?
Cl3 La1 C3 . . 98.90(10) ?
Cl3 La1 C3 7_565 . 127.81(6) ?
Cl4 La1 C3 . . 74.68(7) ?
Cl4 La1 C3 7_565 . 119.39(10) ?
C4 La1 C3 . . 26.77(10) ?
C1 La1 C3 . . 47.94(8) ?
C3 La1 C3 7_565 . 47.35(17) ?
Cl5 La1 C2 . 7_565 114.49(8) ?
Cl6 La1 C2 . 7_565 154.88(5) ?
Cl3 La1 C2 . 7_565 104.12(8) ?
Cl3 La1 C2 7_565 7_565 77.41(6) ?
Cl4 La1 C2 . 7_565 128.51(5) ?
Cl4 La1 C2 7_565 7_565 82.04(6) ?
C4 La1 C2 . 7_565 47.68(9) ?
C1 La1 C2 . 7_565 27.14(7) ?
C3 La1 C2 7_565 7_565 27.13(10) ?
C3 La1 C2 . 7_565 55.61(8) ?
Cl5 La1 C2 . . 114.49(8) ?
Cl6 La1 C2 . . 154.88(5) ?
Cl3 La1 C2 . . 77.41(6) ?
Cl3 La1 C2 7_565 . 104.12(8) ?
Cl4 La1 C2 . . 82.04(6) ?
Cl4 La1 C2 7_565 . 128.51(5) ?
C4 La1 C2 . . 47.68(9) ?
C1 La1 C2 . . 27.14(7) ?
C3 La1 C2 7_565 . 55.61(8) ?
C3 La1 C2 . . 27.13(10) ?
C2 La1 C2 7_565 . 47.76(11) ?
Cl1 Al1 Cl2 . . 115.58(4) ?
Cl1 Al1 Cl3 . . 110.99(4) ?
Cl2 Al1 Cl3 . . 111.24(4) ?
Cl1 Al1 Cl4 . . 110.26(4) ?
Cl2 Al1 Cl4 . . 109.45(5) ?
Cl3 Al1 Cl4 . . 97.89(3) ?
Cl7 Al2 Cl7 . 7_565 116.10(6) ?
Cl7 Al2 Cl6 . . 110.49(4) ?
Cl7 Al2 Cl6 7_565 . 110.49(4) ?
Cl7 Al2 Cl5 . . 108.96(4) ?
Cl7 Al2 Cl5 7_565 . 108.96(4) ?
Cl6 Al2 Cl5 . . 100.72(5) ?
Al1 Cl3 La1 . . 96.16(3) ?
Al1 Cl4 La1 . . 95.61(3) ?
Al2 Cl5 La1 . . 94.06(4) ?
Al2 Cl6 La1 . . 94.13(4) ?
C2 C1 C2 7_565 . 119.9(4) ?
C2 C1 C5 7_565 . 119.99(18) ?
C2 C1 C5 . . 119.99(18) ?
C2 C1 La1 7_565 . 77.23(17) ?
C2 C1 La1 . . 77.23(17) ?
C5 C1 La1 . . 119.9(3) ?
C1 C2 C3 . . 119.5(3) ?
C1 C2 C6 . . 136.6(6) ?
C3 C2 C6 . . 103.8(6) ?
C1 C2 La1 . . 75.63(16) ?
C3 C2 La1 . . 76.11(16) ?
C6 C2 La1 . . 120.4(4) ?
C6X C2 La1 . . 123.2(4) ?
C4 C3 C2 . . 120.1(3) ?
C4 C3 C7 . . 98.4(6) ?
C2 C3 C7 . . 141.3(6) ?
C4 C3 La1 . . 76.0(2) ?
C2 C3 La1 . . 76.76(15) ?
C7 C3 La1 . . 118.9(3) ?
C3 C4 C3 7_565 . 120.8(4) ?
C3 C4 C8 7_565 . 119.5(2) ?
C3 C4 C8 . . 119.5(2) ?
C3 C4 La1 7_565 . 77.2(2) ?
C3 C4 La1 . . 77.2(2) ?
C8 C4 La1 . . 121.9(3) ?
C1 C5 H5A . . 109.5 ?
C1 C5 H5B . . 109.5 ?
H5A C5 H5B . . 109.5 ?
C1 C5 H5C . . 109.5 ?
H5A C5 H5C . . 109.5 ?
H5B C5 H5C . . 109.5 ?
C4 C8 H8A . . 109.5 ?
C4 C8 H8B . . 109.5 ?
H8A C8 H8B . . 109.5 ?
C4 C8 H8C . . 109.5 ?
H8A C8 H8C . . 109.5 ?
H8B C8 H8C . . 109.5 ?
C2 C6 H6A . . 109.5 ?
C2 C6 H6B . . 109.5 ?
C2 C6 H6C . . 109.5 ?
C3 C7 H7A . . 109.5 ?
C3 C7 H7B . . 109.5 ?
C3 C7 H7C . . 109.5 ?
C2 C6X H6X1 . . 109.5 ?
C2 C6X H6X2 . . 109.5 ?
H6X1 C6X H6X2 . . 109.5 ?
C2 C6X H6X3 . . 109.5 ?
H6X1 C6X H6X3 . . 109.5 ?
H6X2 C6X H6X3 . . 109.5 ?
C3 C7X H7X1 . . 109.5 ?
C3 C7X H7X2 . . 109.5 ?
H7X1 C7X H7X2 . . 109.5 ?
C3 C7X H7X3 . . 109.5 ?
H7X1 C7X H7X3 . . 109.5 ?
H7X2 C7X H7X3 . . 109.5 ?
C10 C9 C10 . 7_565 119.1(5) ?
C10 C9 H9 . . 120.5 ?
C10 C9 H9 7_565 . 120.5 ?
C11 C10 C9 . . 119.2(4) ?
C11 C10 H10 . . 120.4 ?
C9 C10 H10 . . 120.4 ?
C10 C11 C12 . . 121.1(4) ?
C10 C11 H11 . . 119.5 ?
C12 C11 H11 . . 119.5 ?
C11 C12 C11 7_565 . 120.5(5) ?
C11 C12 H12 7_565 . 119.8 ?
C11 C12 H12 . . 119.8 ?

loop_
_geom_bond_atom_site_label_1
_geom_bond_atom_site_label_2
_geom_bond_site_symmetry_2
_geom_bond_distance
_geom_bond_publ_flag
La1 C1 . 2.945(3) yes
La1 C2 . 2.965(2) yes
La1 C3 . 2.957(3) yes
La1 C4 . 2.941(4) yes
La1 Cl3 . 2.9128(5) yes
La1 Cl4 . 2.9298(6) yes
La1 Cl5 . 2.9083(7) yes
La1 Cl6 . 2.9097(7) yes
La1 Cg1 . 2.613(3) yes
Cg1 Cg2 . 3.612(4) yes
La1 Cl3 7_565 2.9128(5) ?
La1 Cl4 7_565 2.9298(6) ?
La1 C3 7_565 2.957(3) ?
La1 C2 7_565 2.965(2) ?
Al1 Cl1 . 2.0902(10) ?
Al1 Cl2 . 2.0918(10) ?
Al1 Cl3 . 2.1828(9) ?
Al1 Cl4 . 2.1855(10) ?
Al2 Cl7 . 2.0937(9) ?
Al2 Cl7 7_565 2.0937(9) ?
Al2 Cl6 . 2.1936(12) ?
Al2 Cl5 . 2.1987(12) ?
C1 C2 7_565 1.387(4) ?
C1 C2 . 1.387(4) ?
C1 C5 . 1.513(6) ?
C2 C3 . 1.389(5) ?
C2 C6 . 1.505(10) ?
C2 C6X . 1.635(10) ?
C3 C4 . 1.366(5) ?
C3 C7 . 1.525(7) ?
C3 C7X . 1.663(8) ?
C4 C3 7_565 1.366(5) ?
C4 C8 . 1.514(6) ?
C5 H5A . 0.9800 ?
C5 H5B . 0.9800 ?
C5 H5C . 0.9800 ?
C8 H8A . 0.9800 ?
C8 H8B . 0.9800 ?
C8 H8C . 0.9800 ?
C6 H6A . 0.9800 ?
C6 H6B . 0.9800 ?
C6 H6C . 0.9800 ?
C7 H7A . 0.9800 ?
C7 H7B . 0.9800 ?
C7 H7C . 0.9800 ?
C6X H6X1 . 0.9800 ?
C6X H6X2 . 0.9800 ?
C6X H6X3 . 0.9800 ?
C7X H7X1 . 0.9800 ?
C7X H7X2 . 0.9800 ?
C7X H7X3 . 0.9800 ?
C9 C10 . 1.389(5) ?
C9 C10 7_565 1.389(5) ?
C9 H9 . 0.9500 ?
C10 C11 . 1.343(5) ?
C10 H10 . 0.9500 ?
C11 C12 . 1.344(4) ?
C11 H11 . 0.9500 ?
C12 C11 7_565 1.344(4) ?
C12 H12 . 0.9500 ?
